data_7044600
loop_
_publ_author_name
'Broomfield, Lewis Marc'
'Alonso-Moreno, Carlos'
'Martin, Eddy'
'Shafir, Alexandr'
'Posadas, Inmaculada'
'Ce\~na, Valent\'in'
'Castro-Osma, Jos\'e Antonio'

_publ_section_title
;
 Aminophosphine Ligands as a Privileged Platform for Development of
 Antitumoral Ruthenium(II) Arene Complexes
;
_journal_name_full 'Dalton Trans.'
_journal_paper_doi 10.1039/C7DT03369A
_journal_year 2017
_chemical_formula_sum 'C25 H32 Cl2 N P Ru'
_chemical_formula_weight 549.45
_space_group_IT_number 14
_space_group_name_Hall '-P 2ybc'
_symmetry_cell_setting monoclinic
_symmetry_space_group_name_Hall '-P 2ybc'
_symmetry_space_group_name_H-M 'P 1 21/c 1'
_atom_sites_solution_hydrogens mixed
_audit_creation_method SHELXL-2014/7
_audit_update_record
;
2017-05-29 deposited with the CCDC.
2017-10-30 downloaded from the CCDC.
;
_cell_angle_alpha 90
_cell_angle_beta 100.4265(14)
_cell_angle_gamma 90
_cell_formula_units_Z 4
_cell_length_a 10.0527(5)
_cell_length_b 14.1683(7)
_cell_length_c 17.5477(9)
_cell_measurement_reflns_used 9274
_cell_measurement_temperature 100(2)
_cell_measurement_theta_max 68.27
_cell_measurement_theta_min 3.12
_cell_volume 2458.0(2)
_computing_cell_refinement 'Bruker APEX2 v2014.9-0'
_computing_data_collection 'Bruker APEX2 v2014.9-0'
_computing_data_reduction 'Bruker SAINT V7.60A'
_computing_molecular_graphics 'Bruker SHELXTL'
_computing_publication_material 'Bruker SHELXTL'
_computing_structure_refinement 'SHELXL-2014 (Sheldrick, 2014)'
_computing_structure_solution Sir2011
_diffrn_ambient_temperature 100(2)
_diffrn_detector_area_resol_mean 512
_diffrn_detector_type '4K CCD area detector APEX II'
_diffrn_measured_fraction_theta_full 0.961
_diffrn_measured_fraction_theta_max 0.951
_diffrn_measurement_device_type 'APEX DUO Kappa 4-axis goniometer'
_diffrn_measurement_method
;
 Fullsphere data collection, phi and omega scans
;
_diffrn_measurement_specimen_support 'magnetic support with MicroMount'
_diffrn_radiation_monochromator 'Quazar MX Multilayer Optics'
_diffrn_radiation_type CuK\a
_diffrn_radiation_wavelength 1.54178
_diffrn_reflns_av_unetI/netI 0.0388
_diffrn_reflns_Laue_measured_fraction_full 0.961
_diffrn_reflns_Laue_measured_fraction_max 0.951
_diffrn_reflns_limit_h_max 11
_diffrn_reflns_limit_h_min -11
_diffrn_reflns_limit_k_max 16
_diffrn_reflns_limit_k_min 0
_diffrn_reflns_limit_l_max 21
_diffrn_reflns_limit_l_min 0
_diffrn_reflns_number 4276
_diffrn_reflns_point_group_measured_fraction_full 0.961
_diffrn_reflns_point_group_measured_fraction_max 0.951
_diffrn_reflns_theta_full 67.679
_diffrn_reflns_theta_max 68.287
_diffrn_reflns_theta_min 4.037
_diffrn_source 'Microfocus source E025 IuS'
_diffrn_source_current 0.65
_diffrn_source_power 50
_diffrn_source_size '0.2 mm x 0.2 mm fine focus'
_diffrn_source_type 'Bruker APEX'
_exptl_absorpt_coefficient_mu 7.860
_exptl_absorpt_correction_T_max 0.507
_exptl_absorpt_correction_T_min 0.39
_exptl_absorpt_correction_type multi-scan
_exptl_absorpt_process_details
; 
 SADABS Version 2008/1 Bruker-Nonius
 Blessing, Acta Cryst. (1995) A51 33-38
;
_exptl_crystal_density_diffrn 1.485
_exptl_crystal_description Block
_exptl_crystal_F_000 1128
_exptl_crystal_size_max 0.15
_exptl_crystal_size_mid 0.15
_exptl_crystal_size_min 0.10
_refine_diff_density_max 0.931
_refine_diff_density_min -0.935
_refine_diff_density_rms 0.100
_refine_ls_extinction_method none
_refine_ls_goodness_of_fit_ref 1.115
_refine_ls_hydrogen_treatment noref
_refine_ls_matrix_type full
_refine_ls_number_parameters 280
_refine_ls_number_reflns 4276
_refine_ls_number_restraints 13
_refine_ls_restrained_S_all 1.119
_refine_ls_R_factor_all 0.0336
_refine_ls_R_factor_gt 0.0322
_refine_ls_shift/su_max 0.001
_refine_ls_shift/su_mean 0.000
_refine_ls_structure_factor_coef Fsqd
_refine_ls_weighting_details 'w=1/[\s^2^(Fo^2^)+(0.0585P)^2^+0.6340P] where P=(Fo^2^+2Fc^2^)/3'
_refine_ls_weighting_scheme calc
_refine_ls_wR_factor_gt 0.0933
_refine_ls_wR_factor_ref 0.0948
_reflns_Friedel_coverage 0.000
_reflns_number_gt 4079
_reflns_number_total 4276
_reflns_threshold_expression 'I > 2\s(I)'
_cod_data_source_file c7dt03369a2.cif
_cod_data_source_block LB327b-05
_cod_depositor_comments
;
The following automatic conversions were performed:

'_symmetry_cell_setting' value 'Monoclinic' changed to 'monoclinic'
according to
/home/data/users/saulius/crontab/automatic-downloads/rss-feeds/RSC/lib/dictionaries/cif_core.dic
dictionary named 'cif_core.dic' version 2.4.2 from 2011-04-26.

'_exptl_absorpt_correction_type' value 'Multi-scan' changed to
'multi-scan' according to
/home/data/users/saulius/crontab/automatic-downloads/rss-feeds/RSC/lib/dictionaries/cif_core.dic
dictionary named 'cif_core.dic' version 2.4.2 from 2011-04-26.

Automatic conversion script
Id: cif_fix_values 4973 2017-02-22 13:04:09Z antanas 
;
_cod_original_sg_symbol_H-M P2(1)/c
_cod_database_code 7044600
_shelx_shelxl_version_number 2014/7
_shelx_space_group_comment
;
The symmetry employed for this shelxl refinement is uniquely defined
by the following loop, which should always be used as a source of
symmetry information in preference to the above space-group names.
They are only intended as comments.
;
_shelx_estimated_absorpt_t_min 0.385
_shelx_estimated_absorpt_t_max 0.507

loop_
_space_group_symop_operation_xyz
'x, y, z'
'-x, y+1/2, -z+1/2'
'-x, -y, -z'
'x, -y-1/2, z-1/2'

loop_
_atom_site_label
_atom_site_type_symbol
_atom_site_fract_x
_atom_site_fract_y
_atom_site_fract_z
_atom_site_U_iso_or_equiv
_atom_site_adp_type
_atom_site_occupancy
_atom_site_site_symmetry_order
_atom_site_calc_flag
_atom_site_refinement_flags_posn
_atom_site_refinement_flags_adp
Ru1 Ru 0.42186(2) 0.58695(2) 0.34938(2) 0.01683(11) Uani 1 1 d . .
Cl1 Cl 0.21352(7) 0.52820(5) 0.38004(4) 0.02844(18) Uani 1 1 d . .
Cl2 Cl 0.47852(8) 0.42532(4) 0.32720(4) 0.02940(18) Uani 1 1 d . .
P1 P 0.31785(7) 0.58678(4) 0.21938(4) 0.01631(17) Uani 1 1 d . .
N1 N 0.2331(2) 0.48852(16) 0.19328(13) 0.0242(5) Uani 1 1 d D .
H1N H 0.233(3) 0.4488(19) 0.2326(13) 0.029 Uiso 1 1 d D U
C1 C 0.4035(3) 0.72057(19) 0.41041(16) 0.0268(6) Uani 1 1 d . .
C2 C 0.4678(3) 0.73675(18) 0.34577(16) 0.0249(6) Uani 1 1 d . U
H2 H 0.4319 0.7829 0.3083 0.030 Uiso 1 1 calc R U
C3 C 0.5849(3) 0.68516(19) 0.33618(15) 0.0243(6) Uani 1 1 d . .
H3 H 0.6267 0.6979 0.2929 0.029 Uiso 1 1 calc R U
C4 C 0.6397(3) 0.6157(2) 0.38984(16) 0.0254(6) Uani 1 1 d . .
C5 C 0.5804(3) 0.6027(2) 0.45770(16) 0.0258(6) Uani 1 1 d . .
H5 H 0.6196 0.5591 0.4964 0.031 Uiso 1 1 calc R U
C6 C 0.4660(3) 0.65349(19) 0.46720(15) 0.0269(6) Uani 1 1 d . .
H6 H 0.4282 0.6435 0.5124 0.032 Uiso 1 1 calc R U
C7 C 0.2778(4) 0.7712(2) 0.42080(18) 0.0381(7) Uani 1 1 d . .
H7A H 0.2996 0.8172 0.4629 0.057 Uiso 1 1 calc R U
H7B H 0.2119 0.7257 0.4336 0.057 Uiso 1 1 calc R U
H7C H 0.2394 0.8041 0.3727 0.057 Uiso 1 1 calc R U
C8 C 0.7601(3) 0.5564(2) 0.38051(18) 0.0319(7) Uani 1 1 d . .
H8 H 0.7429 0.4906 0.3969 0.038 Uiso 1 1 calc R U
C9 C 0.7878(4) 0.5517(3) 0.29839(19) 0.0462(9) Uani 1 1 d . .
H9A H 0.8627 0.5080 0.2965 0.069 Uiso 1 1 calc R U
H9B H 0.8120 0.6147 0.2822 0.069 Uiso 1 1 calc R U
H9C H 0.7066 0.5295 0.2634 0.069 Uiso 1 1 calc R U
C10 C 0.8843(3) 0.5944(2) 0.4369(2) 0.0377(8) Uani 1 1 d . .
H10A H 0.9624 0.5536 0.4352 0.057 Uiso 1 1 calc R U
H10B H 0.8649 0.5951 0.4897 0.057 Uiso 1 1 calc R U
H10C H 0.9045 0.6587 0.4218 0.057 Uiso 1 1 calc R U
C11 C 0.1423(3) 0.47077(19) 0.11916(16) 0.0271(6) Uani 1 1 d . .
H11 H 0.1706 0.5126 0.0790 0.033 Uiso 1 1 calc R U
C12 C 0.1579(3) 0.3685(2) 0.09514(17) 0.0321(7) Uani 1 1 d . .
H12A H 0.0987 0.3567 0.0452 0.048 Uiso 1 1 calc R U
H12B H 0.1329 0.3263 0.1345 0.048 Uiso 1 1 calc R U
H12C H 0.2521 0.3568 0.0903 0.048 Uiso 1 1 calc R U
C13 C -0.0047(3) 0.4923(2) 0.1226(2) 0.0415(8) Uani 1 1 d . .
H13A H -0.0615 0.4770 0.0727 0.062 Uiso 1 1 calc R U
H13B H -0.0141 0.5594 0.1339 0.062 Uiso 1 1 calc R U
H13C H -0.0331 0.4543 0.1635 0.062 Uiso 1 1 calc R U
C14 C 0.1979(3) 0.68242(18) 0.18937(15) 0.0201(5) Uani 1 1 d . .
C15 C 0.1020(3) 0.7010(2) 0.23589(16) 0.0278(6) Uani 1 1 d . .
H15 H 0.1060 0.6684 0.2835 0.033 Uiso 1 1 calc R U
C16 C 0.0015(3) 0.7667(2) 0.21277(19) 0.0361(7) Uani 1 1 d . .
H16 H -0.0643 0.7782 0.2443 0.043 Uiso 1 1 calc R U
C17 C -0.0047(3) 0.8161(2) 0.14430(19) 0.0361(7) Uani 1 1 d . .
H17 H -0.0739 0.8615 0.1289 0.043 Uiso 1 1 calc R U
C18 C 0.0903(3) 0.7989(2) 0.0988(2) 0.0378(8) Uani 1 1 d . .
H18 H 0.0876 0.8332 0.0521 0.045 Uiso 1 1 calc R U
C19 C 0.1904(3) 0.7314(2) 0.12079(17) 0.0287(6) Uani 1 1 d . .
H19 H 0.2543 0.7190 0.0882 0.034 Uiso 1 1 calc R U
C20 C 0.4425(3) 0.59773(18) 0.15664(15) 0.0204(6) Uani 1 1 d . .
C21 C 0.4925(3) 0.5172(2) 0.12650(17) 0.0311(7) Uani 1 1 d . U
H21 H 0.4541 0.4572 0.1334 0.037 Uiso 1 1 calc R U
C22 C 0.6000(4) 0.5249(3) 0.08584(19) 0.0442(9) Uani 1 1 d . .
H22 H 0.6319 0.4701 0.0636 0.053 Uiso 1 1 calc R U
C23 C 0.6598(3) 0.6109(3) 0.07786(19) 0.0425(9) Uani 1 1 d . .
H23 H 0.7347 0.6148 0.0518 0.051 Uiso 1 1 calc R U
C24 C 0.6110(3) 0.6916(2) 0.10769(17) 0.0322(7) Uani 1 1 d . .
H24 H 0.6507 0.7512 0.1012 0.039 Uiso 1 1 calc R U
C25 C 0.5033(3) 0.6849(2) 0.14719(15) 0.0228(6) Uani 1 1 d . .
H25 H 0.4705 0.7402 0.1681 0.027 Uiso 1 1 calc R U

loop_
_atom_site_aniso_label
_atom_site_aniso_U_11
_atom_site_aniso_U_22
_atom_site_aniso_U_33
_atom_site_aniso_U_23
_atom_site_aniso_U_13
_atom_site_aniso_U_12
Ru1 0.02591(18) 0.00815(15) 0.01411(16) 0.00264(6) -0.00262(9) -0.00730(6)
Cl1 0.0313(4) 0.0278(4) 0.0240(3) 0.0094(3) -0.0008(3) -0.0143(3)
Cl2 0.0423(4) 0.0115(3) 0.0285(4) 0.0018(2) -0.0095(3) 0.0007(3)
P1 0.0252(4) 0.0072(3) 0.0144(4) 0.0013(2) -0.0021(3) -0.0006(2)
N1 0.0370(13) 0.0122(11) 0.0192(11) 0.0024(9) -0.0064(10) -0.0056(9)
C1 0.0453(17) 0.0122(13) 0.0207(14) -0.0053(11) 0.0005(12) -0.0101(12)
C2 0.0406(15) 0.0080(12) 0.0233(14) 0.0011(10) -0.0015(11) -0.0123(11)
C3 0.0351(15) 0.0186(14) 0.0164(13) 0.0042(10) -0.0026(11) -0.0167(11)
C4 0.0284(15) 0.0210(14) 0.0224(14) 0.0049(11) -0.0073(11) -0.0147(12)
C5 0.0354(16) 0.0172(13) 0.0197(14) 0.0022(11) -0.0088(11) -0.0156(12)
C6 0.0448(17) 0.0169(13) 0.0167(13) -0.0022(10) -0.0004(11) -0.0159(12)
C7 0.066(2) 0.0241(16) 0.0251(16) -0.0031(13) 0.0111(14) 0.0015(15)
C8 0.0277(15) 0.0332(16) 0.0307(16) 0.0110(14) -0.0056(12) -0.0062(13)
C9 0.0381(18) 0.067(3) 0.0318(18) 0.0090(17) 0.0005(14) 0.0130(17)
C10 0.0303(17) 0.0399(19) 0.0377(19) 0.0156(14) -0.0077(14) -0.0111(13)
C11 0.0391(16) 0.0173(14) 0.0198(14) -0.0007(11) -0.0084(11) -0.0062(11)
C12 0.0511(18) 0.0192(15) 0.0222(15) -0.0058(11) -0.0037(13) -0.0076(13)
C13 0.0339(17) 0.0389(19) 0.0443(19) -0.0118(15) -0.0130(14) -0.0018(14)
C14 0.0266(14) 0.0113(12) 0.0213(13) -0.0014(10) 0.0014(10) 0.0011(10)
C15 0.0377(16) 0.0240(15) 0.0229(14) 0.0017(12) 0.0087(12) 0.0033(12)
C16 0.0413(18) 0.0351(17) 0.0346(17) -0.0029(14) 0.0141(13) 0.0134(14)
C17 0.0426(18) 0.0251(16) 0.0403(18) 0.0046(13) 0.0064(14) 0.0176(13)
C18 0.0421(18) 0.0341(18) 0.0386(18) 0.0187(14) 0.0112(14) 0.0187(14)
C19 0.0320(15) 0.0280(16) 0.0269(15) 0.0106(12) 0.0078(11) 0.0115(12)
C20 0.0249(14) 0.0181(13) 0.0148(13) 0.0018(10) -0.0058(10) 0.0074(10)
C21 0.0404(16) 0.0242(15) 0.0250(14) -0.0055(12) -0.0042(12) 0.0131(12)
C22 0.051(2) 0.052(2) 0.0280(17) -0.0081(15) 0.0015(14) 0.0326(18)
C23 0.0355(18) 0.066(2) 0.0281(17) 0.0101(16) 0.0118(13) 0.0266(18)
C24 0.0316(15) 0.0414(18) 0.0241(15) 0.0156(13) 0.0065(12) 0.0113(13)
C25 0.0280(14) 0.0230(14) 0.0169(13) 0.0066(10) 0.0026(10) 0.0079(11)

loop_
_atom_type_symbol
_atom_type_description
_atom_type_scat_dispersion_real
_atom_type_scat_dispersion_imag
_atom_type_scat_source
C C 0.0181 0.0091 'International Tables Vol C Tables 4.2.6.8 and 6.1.1.4'
H H 0.0000 0.0000 'International Tables Vol C Tables 4.2.6.8 and 6.1.1.4'
N N 0.0311 0.0180 'International Tables Vol C Tables 4.2.6.8 and 6.1.1.4'
P P 0.2955 0.4335 'International Tables Vol C Tables 4.2.6.8 and 6.1.1.4'
Cl Cl 0.3639 0.7018 'International Tables Vol C Tables 4.2.6.8 and 6.1.1.4'
Ru Ru 0.0552 3.2960 'International Tables Vol C Tables 4.2.6.8 and 6.1.1.4'

loop_
_geom_angle_atom_site_label_1
_geom_angle_atom_site_label_2
_geom_angle_atom_site_label_3
_geom_angle
C2 Ru1 C3 37.96(11)
C2 Ru1 C1 37.94(11)
C3 Ru1 C1 68.64(11)
C2 Ru1 C4 68.10(11)
C3 Ru1 C4 37.13(10)
C1 Ru1 C4 81.43(11)
C2 Ru1 C6 66.98(10)
C3 Ru1 C6 78.68(10)
C1 Ru1 C6 37.73(10)
C4 Ru1 C6 66.91(11)
C2 Ru1 C5 78.86(10)
C3 Ru1 C5 66.38(10)
C1 Ru1 C5 67.29(11)
C4 Ru1 C5 37.44(11)
C6 Ru1 C5 36.01(11)
C2 Ru1 P1 91.86(7)
C3 Ru1 P1 96.24(7)
C1 Ru1 P1 114.52(8)
C4 Ru1 P1 123.81(7)
C6 Ru1 P1 151.83(8)
C5 Ru1 P1 161.16(8)
C2 Ru1 Cl1 122.86(9)
C3 Ru1 Cl1 160.25(8)
C1 Ru1 Cl1 92.04(8)
C4 Ru1 Cl1 147.48(7)
C6 Ru1 Cl1 88.52(8)
C5 Ru1 Cl1 110.88(8)
P1 Ru1 Cl1 87.94(2)
C2 Ru1 Cl2 149.91(9)
C3 Ru1 Cl2 112.51(8)
C1 Ru1 Cl2 160.12(8)
C4 Ru1 Cl2 88.72(8)
C6 Ru1 Cl2 122.39(8)
C5 Ru1 Cl2 94.51(8)
P1 Ru1 Cl2 85.31(2)
Cl1 Ru1 Cl2 87.02(3)
N1 P1 C20 106.33(12)
N1 P1 C14 105.34(12)
C20 P1 C14 104.69(12)
N1 P1 Ru1 112.91(8)
C20 P1 Ru1 110.86(9)
C14 P1 Ru1 115.92(9)
C11 N1 P1 126.58(18)
C2 C1 C6 117.0(3)
C2 C1 C7 122.5(3)
C6 C1 C7 120.5(3)
C2 C1 Ru1 70.12(15)
C6 C1 Ru1 72.76(16)
C7 C1 Ru1 128.4(2)
C3 C2 C1 121.2(2)
C3 C2 Ru1 71.73(14)
C1 C2 Ru1 71.94(15)
C4 C3 C2 120.9(3)
C4 C3 Ru1 72.20(14)
C2 C3 Ru1 70.30(15)
C3 C4 C5 118.3(3)
C3 C4 C8 122.9(3)
C5 C4 C8 118.7(2)
C3 C4 Ru1 70.67(15)
C5 C4 Ru1 73.00(15)
C8 C4 Ru1 129.05(19)
C6 C5 C4 120.6(3)
C6 C5 Ru1 71.31(15)
C4 C5 Ru1 69.56(14)
C5 C6 C1 121.7(3)
C5 C6 Ru1 72.67(16)
C1 C6 Ru1 69.51(15)
C4 C8 C9 114.6(2)
C4 C8 C10 107.9(3)
C9 C8 C10 111.0(3)
N1 C11 C13 112.5(3)
N1 C11 C12 109.2(2)
C13 C11 C12 110.5(2)
C19 C14 C15 118.8(2)
C19 C14 P1 123.6(2)
C15 C14 P1 117.4(2)
C16 C15 C14 120.1(3)
C15 C16 C17 120.9(3)
C18 C17 C16 119.2(3)
C17 C18 C19 120.4(3)
C14 C19 C18 120.6(3)
C21 C20 C25 118.9(3)
C21 C20 P1 119.8(2)
C25 C20 P1 120.7(2)
C20 C21 C22 119.6(3)
C23 C22 C21 120.7(3)
C22 C23 C24 120.1(3)
C23 C24 C25 119.5(3)
C24 C25 C20 121.0(3)

loop_
_geom_bond_atom_site_label_1
_geom_bond_atom_site_label_2
_geom_bond_distance
Ru1 C2 2.176(2)
Ru1 C3 2.194(3)
Ru1 C1 2.199(3)
Ru1 C4 2.214(3)
Ru1 C6 2.242(3)
Ru1 C5 2.260(3)
Ru1 P1 2.3311(7)
Ru1 Cl1 2.4034(7)
Ru1 Cl2 2.4084(7)
P1 N1 1.653(2)
P1 C20 1.818(3)
P1 C14 1.827(3)
N1 C11 1.469(3)
C1 C2 1.422(4)
C1 C6 1.437(4)
C1 C7 1.493(5)
C2 C3 1.422(4)
C3 C4 1.404(4)
C4 C5 1.437(4)
C4 C8 1.507(4)
C5 C6 1.392(5)
C8 C9 1.518(5)
C8 C10 1.543(4)
C11 C13 1.521(5)
C11 C12 1.525(4)
C14 C19 1.380(4)
C14 C15 1.396(4)
C15 C16 1.380(4)
C16 C17 1.382(5)
C17 C18 1.372(5)
C18 C19 1.391(4)
C20 C21 1.390(4)
C20 C25 1.401(4)
C21 C22 1.402(5)
C22 C23 1.377(6)
C23 C24 1.384(5)
C24 C25 1.390(4)

loop_
_geom_torsion_atom_site_label_1
_geom_torsion_atom_site_label_2
_geom_torsion_atom_site_label_3
_geom_torsion_atom_site_label_4
_geom_torsion
C20 P1 N1 C11 -66.8(3)
C14 P1 N1 C11 43.9(3)
Ru1 P1 N1 C11 171.4(2)
C6 C1 C2 C3 3.0(4)
C7 C1 C2 C3 -177.9(2)
Ru1 C1 C2 C3 -54.4(2)
C6 C1 C2 Ru1 57.4(2)
C7 C1 C2 Ru1 -123.5(3)
C1 C2 C3 C4 0.8(4)
Ru1 C2 C3 C4 -53.6(2)
C1 C2 C3 Ru1 54.5(2)
C2 C3 C4 C5 -4.5(4)
Ru1 C3 C4 C5 -57.2(2)
C2 C3 C4 C8 177.4(2)
Ru1 C3 C4 C8 124.6(2)
C2 C3 C4 Ru1 52.8(2)
C3 C4 C5 C6 4.2(4)
C8 C4 C5 C6 -177.6(2)
Ru1 C4 C5 C6 -51.9(2)
C3 C4 C5 Ru1 56.1(2)
C8 C4 C5 Ru1 -125.7(2)
C4 C5 C6 C1 -0.3(4)
Ru1 C5 C6 C1 -51.4(2)
C4 C5 C6 Ru1 51.1(2)
C2 C1 C6 C5 -3.3(4)
C7 C1 C6 C5 177.7(2)
Ru1 C1 C6 C5 52.8(2)
C2 C1 C6 Ru1 -56.1(2)
C7 C1 C6 Ru1 124.9(3)
C3 C4 C8 C9 -20.3(4)
C5 C4 C8 C9 161.5(3)
Ru1 C4 C8 C9 70.6(4)
C3 C4 C8 C10 103.9(3)
C5 C4 C8 C10 -74.3(3)
Ru1 C4 C8 C10 -165.1(2)
P1 N1 C11 C13 -93.7(3)
P1 N1 C11 C12 143.2(2)
N1 P1 C14 C19 -96.6(3)
C20 P1 C14 C19 15.4(3)
Ru1 P1 C14 C19 137.8(2)
N1 P1 C14 C15 78.1(2)
C20 P1 C14 C15 -170.0(2)
Ru1 P1 C14 C15 -47.5(2)
C19 C14 C15 C16 0.6(4)
P1 C14 C15 C16 -174.4(2)
C14 C15 C16 C17 -1.1(5)
C15 C16 C17 C18 0.3(5)
C16 C17 C18 C19 1.0(5)
C15 C14 C19 C18 0.7(4)
P1 C14 C19 C18 175.3(3)
C17 C18 C19 C14 -1.5(5)
N1 P1 C20 C21 -28.3(2)
C14 P1 C20 C21 -139.5(2)
Ru1 P1 C20 C21 94.8(2)
N1 P1 C20 C25 160.9(2)
C14 P1 C20 C25 49.7(2)
Ru1 P1 C20 C25 -76.0(2)
C25 C20 C21 C22 -1.5(4)
P1 C20 C21 C22 -172.4(2)
C20 C21 C22 C23 2.4(4)
C21 C22 C23 C24 -2.3(5)
C22 C23 C24 C25 1.4(5)
C23 C24 C25 C20 -0.6(4)
C21 C20 C25 C24 0.7(4)
P1 C20 C25 C24 171.5(2)
